data_4087271
loop_
_publ_author_name
'Oeschger, Raphael J.'
'Chen, Peter'

_publ_section_title
;
 A Heterobimetallic Pd--Zn Complex: Study of a d8--d10 Bond in Solid
 State, in Solution, and in Silico
;
_journal_issue 8
_journal_name_full Organometallics
_journal_page_first 1465
_journal_paper_doi 10.1021/acs.organomet.7b00113
_journal_volume 36
_journal_year 2017
_chemical_formula_moiety 'C38 H16 F10 N2 Pd Zn'
_chemical_formula_sum 'C38 H16 F10 N2 Pd Zn'
_chemical_formula_weight 862.30
_space_group_crystal_system monoclinic
_space_group_IT_number 15
_space_group_name_Hall '-C 2yc'
_space_group_name_H-M_alt 'C 1 2/c 1'
_symmetry_space_group_name_Hall '-C 2yc'
_symmetry_space_group_name_H-M 'C 1 2/c 1'
_atom_sites_solution_hydrogens geom
_atom_sites_solution_primary dual
_audit_creation_date 2016-11-09
_audit_creation_method
;
Olex2 1.2
(compiled 2016.09.09 svn.r3337 for OlexSys, GUI svn.r5227)
;
_cell_angle_alpha 90
_cell_angle_beta 102.2580(10)
_cell_angle_gamma 90
_cell_formula_units_Z 8
_cell_length_a 11.5966(4)
_cell_length_b 39.7673(15)
_cell_length_c 13.4976(5)
_cell_measurement_reflns_used 9256
_cell_measurement_temperature 100.0(1)
_cell_measurement_theta_max 33.13
_cell_measurement_theta_min 2.57
_cell_volume 6082.7(4)
_computing_cell_refinement 'Bruker SAINT'
_computing_data_collection 'Bruker APEX2'
_computing_data_reduction 'Bruker SAINT'
_computing_molecular_graphics 'Olex2 (Dolomanov et al., 2009)'
_computing_publication_material 'Olex2 (Dolomanov et al., 2009)'
_computing_structure_refinement 'XL (Sheldrick, 2008)'
_computing_structure_solution 'XS (Sheldrick, 2008)'
_diffrn_ambient_temperature 100.0(1)
_diffrn_detector 'Bruker APEX2 area detector'
_diffrn_detector_area_resol_mean 8.33
_diffrn_detector_type 'CCD area detector'
_diffrn_measured_fraction_theta_full 0.998
_diffrn_measured_fraction_theta_max 0.992
_diffrn_measurement_device 'kappa-stage diffractometer'
_diffrn_measurement_device_type 'Bruker/Nonius Kappa Apex2'
_diffrn_measurement_method '\w and \f scans'
_diffrn_radiation_monochromator 'double mirror optics'
_diffrn_radiation_probe x-ray
_diffrn_radiation_type MoK\a
_diffrn_radiation_wavelength 0.71073
_diffrn_reflns_av_R_equivalents 0.0338
_diffrn_reflns_av_unetI/netI 0.0437
_diffrn_reflns_Laue_measured_fraction_full 0.998
_diffrn_reflns_Laue_measured_fraction_max 0.992
_diffrn_reflns_limit_h_max 15
_diffrn_reflns_limit_h_min -16
_diffrn_reflns_limit_k_max 56
_diffrn_reflns_limit_k_min -49
_diffrn_reflns_limit_l_max 19
_diffrn_reflns_limit_l_min -17
_diffrn_reflns_number 23798
_diffrn_reflns_point_group_measured_fraction_full 0.998
_diffrn_reflns_point_group_measured_fraction_max 0.992
_diffrn_reflns_theta_full 25.242
_diffrn_reflns_theta_max 30.508
_diffrn_reflns_theta_min 1.024
_diffrn_source 'microfocus sealed X-ray tube'
_diffrn_source_type 'Incoatec I\ms high brilliance'
_diffrn_standards_number 0
_exptl_absorpt_coefficient_mu 1.476
_exptl_absorpt_correction_T_max 0.7340
_exptl_absorpt_correction_T_min 0.6998
_exptl_absorpt_correction_type multi-scan
_exptl_absorpt_process_details
;
SADABS-2014/5 (Bruker,2014/5) was used for absorption correction.
wR2(int) was 0.0698 before and 0.0542 after correction.
The Ratio of minimum to maximum transmission is 0.9534.
The \l/2 correction factor is 0.00150.
;
_exptl_crystal_colour 'clear yellow'
_exptl_crystal_colour_lustre clear
_exptl_crystal_colour_primary yellow
_exptl_crystal_density_diffrn 1.883
_exptl_crystal_description block
_exptl_crystal_F_000 3392
_exptl_crystal_size_max 0.12
_exptl_crystal_size_mid 0.1
_exptl_crystal_size_min 0.08
_refine_diff_density_max 0.592
_refine_diff_density_min -0.558
_refine_diff_density_rms 0.095
_refine_ls_extinction_method none
_refine_ls_goodness_of_fit_ref 1.024
_refine_ls_hydrogen_treatment constr
_refine_ls_matrix_type full
_refine_ls_number_parameters 469
_refine_ls_number_reflns 9241
_refine_ls_number_restraints 0
_refine_ls_restrained_S_all 1.024
_refine_ls_R_factor_all 0.0418
_refine_ls_R_factor_gt 0.0306
_refine_ls_shift/su_max 0.002
_refine_ls_shift/su_mean 0.000
_refine_ls_structure_factor_coef Fsqd
_refine_ls_weighting_details 'w=1/[\s^2^(Fo^2^)+(0.0252P)^2^+4.8800P] where P=(Fo^2^+2Fc^2^)/3'
_refine_ls_weighting_scheme calc
_refine_ls_wR_factor_gt 0.0633
_refine_ls_wR_factor_ref 0.0683
_reflns_Friedel_coverage 0.000
_reflns_number_gt 7610
_reflns_number_total 9241
_reflns_threshold_expression 'I > 2\s(I)'
_cod_data_source_file om7b00113_si_003.cif
_cod_data_source_block c031116_1_1_0ma
_cod_database_code 4087271
_shelx_space_group_comment
;
The symmetry employed for this shelxl refinement is uniquely defined
by the following loop, which should always be used as a source of
symmetry information in preference to the above space-group names.
They are only intended as comments.
;
_shelx_estimated_absorpt_t_max 0.891
_shelx_estimated_absorpt_t_min 0.843
_olex2_refinement_description
;
1. Fixed Uiso
 At 1.2 times of:
  All C(H) groups
2.a Aromatic/amide H refined with riding coordinates:
 C1(H1), C10(H10), C13(H13), C15(H15), C16(H16), C22(H22), C25(H25), C27(H27),
 C28(H28), C38(H38), C39(H39), C40(H40), C41(H41), C42(H42), C43(H43), C44(H44)
;
_shelx_shelxl_version_number 2014/7
_olex2_date_sample_data_collection 2016-11-03
_olex2_date_sample_submission 2016-11-03
_olex2_submission_original_sample_id c031116_1_1
_olex2_submission_special_instructions 'No special instructions were received'

loop_
_space_group_symop_operation_xyz
'x, y, z'
'-x, y, -z+1/2'
'x+1/2, y+1/2, z'
'-x+1/2, y+1/2, -z+1/2'
'-x, -y, -z'
'x, -y, z-1/2'
'-x+1/2, -y+1/2, -z'
'x+1/2, -y+1/2, z-1/2'

loop_
_atom_site_label
_atom_site_type_symbol
_atom_site_fract_x
_atom_site_fract_y
_atom_site_fract_z
_atom_site_U_iso_or_equiv
_atom_site_adp_type
_atom_site_occupancy
_atom_site_site_symmetry_order
_atom_site_calc_flag
_atom_site_refinement_flags_posn
Pd2 Pd 0.41518(2) 0.12734(2) 0.35123(2) 0.01076(4) Uani 1 1 d .
Zn3 Zn 0.32266(2) 0.13426(2) 0.50769(2) 0.01322(5) Uani 1 1 d .
F30 F 0.06162(11) 0.15992(3) 0.53055(10) 0.0227(3) Uani 1 1 d .
F33 F 0.27598(12) 0.05912(3) 0.52337(10) 0.0257(3) Uani 1 1 d .
F34 F 0.50774(11) 0.08554(3) 0.62164(10) 0.0224(3) Uani 1 1 d .
F36 F 0.46251(11) 0.20353(3) 0.59612(9) 0.0224(3) Uani 1 1 d .
F45 F -0.11733(12) 0.12458(4) 0.57614(11) 0.0367(4) Uani 1 1 d .
F47 F 0.09477(14) 0.02401(3) 0.56686(11) 0.0378(4) Uani 1 1 d .
F48 F 0.73313(11) 0.09351(3) 0.72104(10) 0.0269(3) Uani 1 1 d .
F50 F 0.68939(12) 0.21119(3) 0.69178(10) 0.0280(3) Uani 1 1 d .
F51 F -0.09904(13) 0.05686(4) 0.60129(12) 0.0449(4) Uani 1 1 d .
F52 F 0.82602(11) 0.15682(4) 0.75468(10) 0.0292(3) Uani 1 1 d .
N4 N 0.55741(14) 0.16371(4) 0.38432(12) 0.0138(3) Uani 1 1 d .
N5 N 0.50405(14) 0.07999(4) 0.37939(12) 0.0129(3) Uani 1 1 d .
C1 C 0.57931(19) 0.01330(6) 0.41349(16) 0.0207(4) Uani 1 1 d .
H1 H 0.6064 -0.0092 0.4237 0.025 Uiso 1 1 calc R
C6 C 0.31828(17) 0.16960(5) 0.35617(14) 0.0128(4) Uani 1 1 d .
C7 C 0.28093(17) 0.09729(5) 0.28991(14) 0.0126(4) Uani 1 1 d .
C8 C 0.17731(17) 0.11103(5) 0.52600(14) 0.0140(4) Uani 1 1 d .
C9 C 0.47663(17) 0.14414(5) 0.60195(14) 0.0139(4) Uani 1 1 d .
C10 C 0.67360(17) 0.15961(5) 0.39620(15) 0.0164(4) Uani 1 1 d .
H10 H 0.7040 0.1374 0.3982 0.020 Uiso 1 1 calc R
C11 C 0.51466(17) 0.19576(5) 0.37991(14) 0.0131(4) Uani 1 1 d .
C12 C 0.42808(17) 0.05387(5) 0.34950(14) 0.0133(4) Uani 1 1 d .
C13 C 0.61327(18) 0.07252(5) 0.42824(15) 0.0170(4) Uani 1 1 d .
H13 H 0.6661 0.0905 0.4517 0.020 Uiso 1 1 calc R
C14 C 0.38943(18) 0.19919(5) 0.36792(14) 0.0141(4) Uani 1 1 d .
C15 C 0.19834(17) 0.17438(5) 0.35424(14) 0.0153(4) Uani 1 1 d .
H15 H 0.1478 0.1554 0.3487 0.018 Uiso 1 1 calc R
C16 C 0.17228(17) 0.10515(5) 0.22809(14) 0.0142(4) Uani 1 1 d .
H16 H 0.1505 0.1281 0.2163 0.017 Uiso 1 1 calc R
C17 C 0.31055(17) 0.06271(5) 0.29983(14) 0.0132(4) Uani 1 1 d .
C18 C 0.07497(18) 0.12592(5) 0.54034(15) 0.0160(4) Uani 1 1 d .
C19 C 0.17916(18) 0.07632(5) 0.53626(15) 0.0173(4) Uani 1 1 d .
C20 C 0.55019(18) 0.11739(5) 0.63777(15) 0.0151(4) Uani 1 1 d .
C21 C 0.52763(18) 0.17530(5) 0.62436(14) 0.0151(4) Uani 1 1 d .
C22 C 0.75283(19) 0.18657(6) 0.40582(16) 0.0207(4) Uani 1 1 d .
H22 H 0.8352 0.1825 0.4154 0.025 Uiso 1 1 calc R
C23 C 0.58866(18) 0.22414(5) 0.38929(15) 0.0166(4) Uani 1 1 d .
C24 C 0.46251(19) 0.02002(5) 0.36417(15) 0.0171(4) Uani 1 1 d .
C25 C 0.65395(19) 0.03951(6) 0.44671(16) 0.0216(5) Uani 1 1 d .
H25 H 0.7326 0.0353 0.4820 0.026 Uiso 1 1 calc R
C26 C 0.34177(19) 0.23169(5) 0.37074(15) 0.0173(4) Uani 1 1 d .
C27 C 0.15058(19) 0.20672(5) 0.36036(16) 0.0192(4) Uani 1 1 d .
H27 H 0.0690 0.2090 0.3600 0.023 Uiso 1 1 calc R
C28 C 0.09404(18) 0.07975(6) 0.18272(15) 0.0171(4) Uani 1 1 d .
H28 H 0.0213 0.0859 0.1395 0.020 Uiso 1 1 calc R
C29 C 0.23096(19) 0.03695(5) 0.25903(15) 0.0166(4) Uani 1 1 d .
C31 C -0.01803(18) 0.10872(6) 0.56523(16) 0.0225(5) Uani 1 1 d .
C32 C 0.0885(2) 0.05781(6) 0.55993(16) 0.0236(5) Uani 1 1 d .
C35 C 0.66621(18) 0.12066(5) 0.68848(16) 0.0183(4) Uani 1 1 d .
C37 C 0.64336(19) 0.18007(5) 0.67409(15) 0.0176(4) Uani 1 1 d .
C38 C 0.71062(19) 0.21877(5) 0.40131(16) 0.0201(4) Uani 1 1 d .
H38 H 0.7632 0.2373 0.4062 0.024 Uiso 1 1 calc R
C39 C 0.5362(2) 0.25684(5) 0.38677(16) 0.0217(5) Uani 1 1 d .
H39 H 0.5845 0.2763 0.3904 0.026 Uiso 1 1 calc R
C40 C 0.3767(2) -0.00572(5) 0.32700(15) 0.0211(4) Uani 1 1 d .
H40 H 0.3977 -0.0287 0.3379 0.025 Uiso 1 1 calc R
C41 C 0.4185(2) 0.26031(5) 0.37924(16) 0.0215(5) Uani 1 1 d .
H41 H 0.3860 0.2822 0.3796 0.026 Uiso 1 1 calc R
C42 C 0.21935(19) 0.23482(5) 0.36677(16) 0.0206(4) Uani 1 1 d .
H42 H 0.1851 0.2564 0.3686 0.025 Uiso 1 1 calc R
C43 C 0.12070(19) 0.04652(5) 0.19966(15) 0.0188(4) Uani 1 1 d .
H43 H 0.0648 0.0298 0.1714 0.023 Uiso 1 1 calc R
C44 C 0.2669(2) 0.00250(5) 0.27682(15) 0.0208(4) Uani 1 1 d .
H44 H 0.2120 -0.0149 0.2527 0.025 Uiso 1 1 calc R
C46 C -0.0101(2) 0.07417(6) 0.57642(17) 0.0269(5) Uani 1 1 d .
C49 C 0.71329(18) 0.15239(6) 0.70589(15) 0.0193(4) Uani 1 1 d .

loop_
_atom_site_aniso_label
_atom_site_aniso_U_11
_atom_site_aniso_U_22
_atom_site_aniso_U_33
_atom_site_aniso_U_23
_atom_site_aniso_U_13
_atom_site_aniso_U_12
Pd2 0.01115(7) 0.00958(7) 0.01183(7) -0.00049(5) 0.00305(5) 0.00154(5)
Zn3 0.01164(10) 0.01441(11) 0.01413(11) 0.00038(9) 0.00389(8) 0.00070(8)
F30 0.0236(6) 0.0179(6) 0.0277(7) -0.0015(5) 0.0079(5) 0.0055(5)
F33 0.0293(7) 0.0159(6) 0.0303(7) 0.0035(6) 0.0027(6) 0.0091(5)
F34 0.0255(7) 0.0150(6) 0.0256(7) 0.0027(5) 0.0030(5) -0.0015(5)
F36 0.0287(7) 0.0166(6) 0.0213(6) -0.0009(5) 0.0036(5) 0.0078(5)
F45 0.0156(6) 0.0592(11) 0.0389(8) 0.0025(8) 0.0137(6) 0.0027(7)
F47 0.0488(9) 0.0190(7) 0.0387(8) 0.0129(6) -0.0061(7) -0.0135(7)
F48 0.0240(7) 0.0263(7) 0.0273(7) 0.0058(6) -0.0015(6) 0.0103(6)
F50 0.0332(7) 0.0205(7) 0.0274(7) -0.0043(6) 0.0000(6) -0.0105(6)
F51 0.0312(8) 0.0596(11) 0.0436(9) 0.0142(8) 0.0075(7) -0.0277(8)
F52 0.0173(6) 0.0391(8) 0.0267(7) 0.0010(6) -0.0058(5) -0.0033(6)
N4 0.0151(8) 0.0133(8) 0.0130(8) -0.0022(6) 0.0032(6) 0.0002(6)
N5 0.0142(7) 0.0136(8) 0.0114(7) -0.0002(6) 0.0041(6) 0.0029(6)
C1 0.0283(11) 0.0173(10) 0.0190(10) 0.0079(8) 0.0105(9) 0.0097(9)
C6 0.0165(9) 0.0118(9) 0.0100(8) 0.0001(7) 0.0026(7) 0.0024(7)
C7 0.0153(9) 0.0119(9) 0.0119(8) -0.0011(7) 0.0059(7) -0.0002(7)
C8 0.0124(8) 0.0165(10) 0.0124(8) 0.0019(7) 0.0012(7) -0.0017(7)
C9 0.0143(9) 0.0183(10) 0.0104(8) -0.0006(7) 0.0056(7) 0.0018(8)
C10 0.0156(9) 0.0191(10) 0.0149(9) -0.0025(8) 0.0041(7) -0.0004(8)
C11 0.0180(9) 0.0133(9) 0.0086(8) 0.0002(7) 0.0044(7) 0.0002(7)
C12 0.0192(9) 0.0122(9) 0.0104(8) 0.0007(7) 0.0072(7) 0.0025(7)
C13 0.0166(9) 0.0197(10) 0.0158(9) 0.0031(8) 0.0064(8) 0.0026(8)
C14 0.0197(9) 0.0132(9) 0.0095(8) 0.0006(7) 0.0033(7) 0.0028(7)
C15 0.0173(9) 0.0140(9) 0.0148(9) 0.0025(7) 0.0037(7) 0.0042(8)
C16 0.0164(9) 0.0142(9) 0.0127(9) 0.0010(7) 0.0044(7) 0.0009(7)
C17 0.0177(9) 0.0125(9) 0.0100(8) 0.0003(7) 0.0045(7) 0.0010(7)
C18 0.0166(9) 0.0169(10) 0.0144(9) -0.0004(8) 0.0030(7) 0.0011(8)
C19 0.0177(9) 0.0173(10) 0.0149(9) 0.0014(8) -0.0007(8) 0.0013(8)
C20 0.0178(9) 0.0148(9) 0.0136(9) -0.0008(8) 0.0051(7) -0.0007(8)
C21 0.0190(9) 0.0157(10) 0.0112(9) 0.0007(7) 0.0046(7) 0.0038(8)
C22 0.0170(10) 0.0257(11) 0.0199(10) -0.0023(9) 0.0052(8) -0.0054(9)
C23 0.0218(10) 0.0160(10) 0.0115(8) -0.0011(8) 0.0024(7) -0.0038(8)
C24 0.0265(11) 0.0138(10) 0.0134(9) 0.0026(8) 0.0097(8) 0.0053(8)
C25 0.0202(10) 0.0270(12) 0.0190(10) 0.0084(9) 0.0073(8) 0.0112(9)
C26 0.0255(10) 0.0130(9) 0.0137(9) 0.0014(8) 0.0047(8) 0.0037(8)
C27 0.0210(10) 0.0186(10) 0.0193(10) 0.0033(8) 0.0075(8) 0.0089(8)
C28 0.0156(9) 0.0227(11) 0.0135(9) -0.0014(8) 0.0043(7) -0.0022(8)
C29 0.0253(10) 0.0135(9) 0.0122(9) -0.0011(7) 0.0066(8) -0.0023(8)
C31 0.0149(10) 0.0349(13) 0.0181(10) 0.0005(9) 0.0047(8) -0.0008(9)
C32 0.0297(12) 0.0180(11) 0.0180(10) 0.0058(9) -0.0068(9) -0.0072(9)
C35 0.0178(9) 0.0205(11) 0.0160(9) 0.0029(8) 0.0026(8) 0.0065(8)
C37 0.0217(10) 0.0184(10) 0.0134(9) -0.0033(8) 0.0052(8) -0.0043(8)
C38 0.0235(11) 0.0198(11) 0.0163(9) -0.0023(8) 0.0026(8) -0.0078(9)
C39 0.0313(12) 0.0118(10) 0.0201(10) -0.0004(8) 0.0011(9) -0.0044(9)
C40 0.0378(13) 0.0105(9) 0.0164(10) 0.0016(8) 0.0091(9) 0.0013(9)
C41 0.0333(12) 0.0111(10) 0.0188(10) 0.0002(8) 0.0024(9) 0.0024(9)
C42 0.0279(11) 0.0142(10) 0.0203(10) 0.0014(8) 0.0064(9) 0.0100(9)
C43 0.0208(10) 0.0203(10) 0.0158(9) -0.0037(8) 0.0053(8) -0.0048(8)
C44 0.0333(12) 0.0136(10) 0.0161(10) -0.0017(8) 0.0066(9) -0.0039(9)
C46 0.0209(11) 0.0380(14) 0.0201(10) 0.0085(10) 0.0003(9) -0.0150(10)
C49 0.0142(9) 0.0282(12) 0.0145(9) -0.0003(9) 0.0009(7) -0.0007(8)

loop_
_atom_type_symbol
_atom_type_description
_atom_type_scat_dispersion_real
_atom_type_scat_dispersion_imag
_atom_type_scat_source
C C 0.0033 0.0016 'International Tables Vol C Tables 4.2.6.8 and 6.1.1.4'
H H 0.0000 0.0000 'International Tables Vol C Tables 4.2.6.8 and 6.1.1.4'
F F 0.0171 0.0103 'International Tables Vol C Tables 4.2.6.8 and 6.1.1.4'
N N 0.0061 0.0033 'International Tables Vol C Tables 4.2.6.8 and 6.1.1.4'
Pd Pd -0.9988 1.0072 'International Tables Vol C Tables 4.2.6.8 and 6.1.1.4'
Zn Zn 0.2839 1.4301 'International Tables Vol C Tables 4.2.6.8 and 6.1.1.4'

loop_
_geom_angle_atom_site_label_1
_geom_angle_atom_site_label_2
_geom_angle_atom_site_label_3
_geom_angle
N4 Pd2 Zn3 101.00(4)
N5 Pd2 Zn3 102.52(4)
N5 Pd2 N4 103.51(6)
C6 Pd2 Zn3 63.60(5)
C6 Pd2 N4 80.98(7)
C6 Pd2 N5 166.10(7)
C7 Pd2 Zn3 88.85(5)
C7 Pd2 N4 167.57(7)
C7 Pd2 N5 81.43(7)
C7 Pd2 C6 96.93(8)
C6 Zn3 Pd2 47.34(4)
C8 Zn3 Pd2 124.39(6)
C8 Zn3 C6 119.93(7)
C8 Zn3 C9 132.86(8)
C9 Zn3 Pd2 94.10(6)
C9 Zn3 C6 105.86(7)
C10 N4 Pd2 130.45(14)
C10 N4 C11 117.93(18)
C11 N4 Pd2 111.15(12)
C12 N5 Pd2 111.12(12)
C13 N5 Pd2 130.96(14)
C13 N5 C12 117.54(17)
C24 C1 H1 120.3
C25 C1 H1 120.3
C25 C1 C24 119.4(2)
Pd2 C6 Zn3 69.06(6)
C14 C6 Pd2 112.04(14)
C14 C6 Zn3 117.84(13)
C15 C6 Pd2 131.85(15)
C15 C6 Zn3 86.47(12)
C15 C6 C14 116.05(18)
C16 C7 Pd2 129.88(15)
C16 C7 C17 116.44(17)
C17 C7 Pd2 112.92(14)
C18 C8 Zn3 126.75(16)
C18 C8 C19 114.18(19)
C19 C8 Zn3 118.72(15)
C20 C9 Zn3 118.16(15)
C21 C9 Zn3 126.86(15)
C21 C9 C20 114.20(18)
N4 C10 H10 118.5
N4 C10 C22 123.0(2)
C22 C10 H10 118.5
N4 C11 C14 116.35(17)
N4 C11 C23 122.43(18)
C23 C11 C14 121.19(18)
N5 C12 C17 116.25(17)
N5 C12 C24 122.71(18)
C24 C12 C17 121.03(19)
N5 C13 H13 118.4
N5 C13 C25 123.2(2)
C25 C13 H13 118.4
C6 C14 C11 118.84(18)
C26 C14 C6 122.59(18)
C26 C14 C11 118.55(19)
C6 C15 H15 119.2
C6 C15 C27 121.65(19)
C27 C15 H15 119.2
C7 C16 H16 119.4
C7 C16 C28 121.17(19)
C28 C16 H16 119.4
C7 C17 C12 118.10(18)
C29 C17 C7 122.86(18)
C29 C17 C12 118.99(18)
F30 C18 C8 119.75(18)
F30 C18 C31 115.91(19)
C8 C18 C31 124.3(2)
F33 C19 C8 118.99(19)
F33 C19 C32 116.98(19)
C32 C19 C8 124.0(2)
F34 C20 C9 118.98(18)
F34 C20 C35 116.66(18)
C35 C20 C9 124.36(19)
F36 C21 C9 119.54(17)
F36 C21 C37 116.56(18)
C9 C21 C37 123.89(19)
C10 C22 H22 120.3
C38 C22 C10 119.4(2)
C38 C22 H22 120.3
C11 C23 C39 118.54(19)
C38 C23 C11 117.91(19)
C38 C23 C39 123.6(2)
C1 C24 C12 117.8(2)
C1 C24 C40 123.8(2)
C12 C24 C40 118.45(19)
C1 C25 C13 119.4(2)
C1 C25 H25 120.3
C13 C25 H25 120.3
C14 C26 C41 119.32(19)
C14 C26 C42 118.42(19)
C42 C26 C41 122.25(19)
C15 C27 H27 119.4
C42 C27 C15 121.27(19)
C42 C27 H27 119.4
C16 C28 H28 119.4
C43 C28 C16 121.29(19)
C43 C28 H28 119.4
C17 C29 C44 118.99(19)
C43 C29 C17 117.75(19)
C43 C29 C44 123.23(19)
F45 C31 C18 121.7(2)
F45 C31 C46 119.4(2)
C18 C31 C46 118.8(2)
F47 C32 C19 121.1(2)
F47 C32 C46 119.7(2)
C46 C32 C19 119.2(2)
F48 C35 C20 121.32(19)
F48 C35 C49 119.93(18)
C49 C35 C20 118.74(19)
F50 C37 C21 121.30(19)
F50 C37 C49 119.49(19)
C21 C37 C49 119.21(19)
C22 C38 C23 119.3(2)
C22 C38 H38 120.3
C23 C38 H38 120.3
C23 C39 H39 119.6
C41 C39 C23 120.7(2)
C41 C39 H39 119.6
C24 C40 H40 119.6
C44 C40 C24 120.7(2)
C44 C40 H40 119.6
C26 C41 H41 119.2
C39 C41 C26 121.6(2)
C39 C41 H41 119.2
C26 C42 H42 120.1
C27 C42 C26 119.89(19)
C27 C42 H42 120.1
C28 C43 C29 120.16(19)
C28 C43 H43 119.9
C29 C43 H43 119.9
C29 C44 H44 119.2
C40 C44 C29 121.6(2)
C40 C44 H44 119.2
F51 C46 C31 120.0(2)
F51 C46 C32 120.5(2)
C32 C46 C31 119.4(2)
F52 C49 C35 120.90(19)
F52 C49 C37 119.6(2)
C35 C49 C37 119.53(19)

loop_
_geom_bond_atom_site_label_1
_geom_bond_atom_site_label_2
_geom_bond_distance
Pd2 Zn3 2.5786(3)
Pd2 N4 2.1678(16)
Pd2 N5 2.1414(16)
Pd2 C6 2.0304(19)
Pd2 C7 1.9974(19)
Zn3 C6 2.4730(19)
Zn3 C8 1.9830(19)
Zn3 C9 1.9991(19)
F30 C18 1.364(2)
F33 C19 1.357(2)
F34 C20 1.360(2)
F36 C21 1.361(2)
F45 C31 1.348(3)
F47 C32 1.348(3)
F48 C35 1.347(2)
F50 C37 1.349(2)
F51 C46 1.341(3)
F52 C49 1.345(2)
N4 C10 1.333(2)
N4 C11 1.364(2)
N5 C12 1.367(3)
N5 C13 1.332(2)
C1 H1 0.9500
C1 C24 1.402(3)
C1 C25 1.368(3)
C6 C14 1.427(3)
C6 C15 1.399(3)
C7 C16 1.391(3)
C7 C17 1.417(3)
C8 C18 1.376(3)
C8 C19 1.387(3)
C9 C20 1.385(3)
C9 C21 1.379(3)
C10 H10 0.9500
C10 C22 1.400(3)
C11 C14 1.433(3)
C11 C23 1.407(3)
C12 C17 1.429(3)
C12 C24 1.406(3)
C13 H13 0.9500
C13 C25 1.399(3)
C14 C26 1.409(3)
C15 H15 0.9500
C15 C27 1.410(3)
C16 H16 0.9500
C16 C28 1.408(3)
C17 C29 1.410(3)
C18 C31 1.377(3)
C19 C32 1.376(3)
C20 C35 1.380(3)
C21 C37 1.380(3)
C22 H22 0.9500
C22 C38 1.368(3)
C23 C38 1.405(3)
C23 C39 1.433(3)
C24 C40 1.441(3)
C25 H25 0.9500
C26 C41 1.435(3)
C26 C42 1.415(3)
C27 H27 0.9500
C27 C42 1.365(3)
C28 H28 0.9500
C28 C43 1.365(3)
C29 C43 1.409(3)
C29 C44 1.437(3)
C31 C46 1.383(3)
C32 C46 1.374(3)
C35 C49 1.375(3)
C37 C49 1.381(3)
C38 H38 0.9500
C39 H39 0.9500
C39 C41 1.354(3)
C40 H40 0.9500
C40 C44 1.350(3)
C41 H41 0.9500
C42 H42 0.9500
C43 H43 0.9500
C44 H44 0.9500

loop_
_geom_torsion_atom_site_label_1
_geom_torsion_atom_site_label_2
_geom_torsion_atom_site_label_3
_geom_torsion_atom_site_label_4
_geom_torsion
Pd2 N4 C10 C22 172.31(15)
Pd2 N4 C11 C14 7.6(2)
Pd2 N4 C11 C23 -174.10(15)
Pd2 N5 C12 C17 4.6(2)
Pd2 N5 C12 C24 -176.73(15)
Pd2 N5 C13 C25 174.53(15)
Pd2 C6 C14 C11 -3.3(2)
Pd2 C6 C14 C26 178.34(15)
Pd2 C6 C15 C27 178.90(15)
Pd2 C7 C16 C28 172.57(15)
Pd2 C7 C17 C12 -0.5(2)
Pd2 C7 C17 C29 -177.65(15)
Zn3 C6 C14 C11 73.9(2)
Zn3 C6 C14 C26 -104.50(19)
Zn3 C6 C15 C27 121.31(18)
Zn3 C8 C18 F30 8.1(3)
Zn3 C8 C18 C31 -171.51(16)
Zn3 C8 C19 F33 -6.5(2)
Zn3 C8 C19 C32 172.86(16)
Zn3 C9 C20 F34 -10.8(3)
Zn3 C9 C20 C35 168.33(17)
Zn3 C9 C21 F36 12.6(3)
Zn3 C9 C21 C37 -166.88(16)
F30 C18 C31 F45 1.9(3)
F30 C18 C31 C46 -179.93(19)
F33 C19 C32 F47 -1.9(3)
F33 C19 C32 C46 178.25(18)
F34 C20 C35 F48 -0.7(3)
F34 C20 C35 C49 179.53(19)
F36 C21 C37 F50 -1.2(3)
F36 C21 C37 C49 179.09(18)
F45 C31 C46 F51 -2.3(3)
F45 C31 C46 C32 176.51(19)
F47 C32 C46 F51 1.3(3)
F47 C32 C46 C31 -177.44(19)
F48 C35 C49 F52 0.4(3)
F48 C35 C49 C37 -178.67(19)
F50 C37 C49 F52 0.5(3)
F50 C37 C49 C35 179.57(19)
N4 C10 C22 C38 -1.1(3)
N4 C11 C14 C6 -3.2(3)
N4 C11 C14 C26 175.21(17)
N4 C11 C23 C38 1.5(3)
N4 C11 C23 C39 -178.14(18)
N5 C12 C17 C7 -2.9(3)
N5 C12 C17 C29 174.33(18)
N5 C12 C24 C1 1.3(3)
N5 C12 C24 C40 -178.04(18)
N5 C13 C25 C1 0.1(3)
C1 C24 C40 C44 -177.5(2)
C6 C14 C26 C41 -177.86(18)
C6 C14 C26 C42 3.2(3)
C6 C15 C27 C42 1.1(3)
C7 C16 C28 C43 1.6(3)
C7 C17 C29 C43 4.8(3)
C7 C17 C29 C44 -177.16(19)
C8 C18 C31 F45 -178.50(19)
C8 C18 C31 C46 -0.3(3)
C8 C19 C32 F47 178.68(19)
C8 C19 C32 C46 -1.1(3)
C9 C20 C35 F48 -179.76(19)
C9 C20 C35 C49 0.4(3)
C9 C21 C37 F50 178.34(19)
C9 C21 C37 C49 -1.4(3)
C10 N4 C11 C14 -179.51(17)
C10 N4 C11 C23 -1.2(3)
C10 C22 C38 C23 1.4(3)
C11 N4 C10 C22 1.0(3)
C11 C14 C26 C41 3.7(3)
C11 C14 C26 C42 -175.18(18)
C11 C23 C38 C22 -1.5(3)
C11 C23 C39 C41 2.4(3)
C12 N5 C13 C25 2.3(3)
C12 C17 C29 C43 -172.26(18)
C12 C17 C29 C44 5.8(3)
C12 C24 C40 C44 1.8(3)
C13 N5 C12 C17 178.27(17)
C13 N5 C12 C24 -3.0(3)
C14 C6 C15 C27 1.9(3)
C14 C11 C23 C38 179.69(18)
C14 C11 C23 C39 0.1(3)
C14 C26 C41 C39 -1.4(3)
C14 C26 C42 C27 0.0(3)
C15 C6 C14 C11 174.29(17)
C15 C6 C14 C26 -4.1(3)
C15 C27 C42 C26 -2.1(3)
C16 C7 C17 C12 170.50(17)
C16 C7 C17 C29 -6.6(3)
C16 C28 C43 C29 -3.5(3)
C17 C7 C16 C28 3.3(3)
C17 C12 C24 C1 179.98(18)
C17 C12 C24 C40 0.6(3)
C17 C29 C43 C28 0.4(3)
C17 C29 C44 C40 -3.5(3)
C18 C8 C19 F33 179.84(17)
C18 C8 C19 C32 -0.8(3)
C18 C31 C46 F51 179.55(19)
C18 C31 C46 C32 -1.7(3)
C19 C8 C18 F30 -178.89(17)
C19 C8 C18 C31 1.5(3)
C19 C32 C46 F51 -178.87(19)
C19 C32 C46 C31 2.4(3)
C20 C9 C21 F36 -177.73(17)
C20 C9 C21 C37 2.8(3)
C20 C35 C49 F52 -179.78(19)
C20 C35 C49 C37 1.1(3)
C21 C9 C20 F34 178.62(18)
C21 C9 C20 C35 -2.3(3)
C21 C37 C49 F52 -179.78(18)
C21 C37 C49 C35 -0.7(3)
C23 C11 C14 C6 178.43(18)
C23 C11 C14 C26 -3.1(3)
C23 C39 C41 C26 -1.7(3)
C24 C1 C25 C13 -1.8(3)
C24 C12 C17 C7 178.38(18)
C24 C12 C17 C29 -4.4(3)
C24 C40 C44 C29 -0.4(3)
C25 C1 C24 C12 1.1(3)
C25 C1 C24 C40 -179.5(2)
C38 C23 C39 C41 -177.2(2)
C39 C23 C38 C22 178.1(2)
C41 C26 C42 C27 -178.9(2)
C42 C26 C41 C39 177.5(2)
C43 C29 C44 C40 174.4(2)
C44 C29 C43 C28 -177.5(2)
